data_4342101
loop_
_publ_author_name
'Barats-Damatov, Delina'
'Shimon, Linda J. W.'
'Feldman, Yishay'
'Bendikov, Tatyana'
'Neumann, Ronny'

_publ_section_title
;
 Solid-State Crystal-to-Crystal Phase Transitions and Reversible
 Structure-Temperature Behavior of Phosphovanadomolybdic Acid,
 H5PV2Mo10O40.
;
_journal_issue 2
_journal_name_full 'Inorganic chemistry'
_journal_page_first 628
_journal_page_last 634
_journal_paper_doi 10.1021/ic502541b
_journal_volume 54
_journal_year 2015
_chemical_formula_moiety 'H5 Mo10 O40 P V2, 14 (H2O)'
_chemical_formula_sum 'H33 Mo10 O54 P V2'
_chemical_formula_weight 1989.51
_chemical_name_systematic
;
 ?
;
_space_group_crystal_system triclinic
_space_group_IT_number 2
_space_group_name_Hall '-P 1'
_space_group_name_H-M_alt 'P -1'
_symmetry_space_group_name_Hall '-P 1'
_symmetry_space_group_name_H-M 'P -1'
_audit_creation_method SHELXL-2013
_cell_angle_alpha 60.8204(8)
_cell_angle_beta 67.8345(8)
_cell_angle_gamma 70.3150(7)
_cell_formula_units_Z 2
_cell_length_a 13.4705(2)
_cell_length_b 13.9620(2)
_cell_length_c 13.99670(10)
_cell_measurement_reflns_used 11602
_cell_measurement_temperature 120(2)
_cell_measurement_theta_max 30.03
_cell_measurement_theta_min 2.55
_cell_volume 2090.11(5)
_computing_cell_refinement 'Denzo-SMN (Otwinowski & Minor (1997)'
_computing_data_collection 'Collect package (Bruker Nonius)'
_computing_data_reduction 'Denzo-SMN (Otwinowski & Minor (1997)'
_computing_structure_refinement 'SHELXL-2013 (Sheldrick, 2013)'
_computing_structure_solution 'SHELXS-97 (Sheldrick, 1990)'
_diffrn_ambient_temperature 120(2)
_diffrn_measured_fraction_theta_full 0.994
_diffrn_measured_fraction_theta_max 0.995
_diffrn_measurement_device_type 'Nonius KappaCCD'
_diffrn_measurement_method 'phi and omega scans'
_diffrn_radiation_type MoK\a
_diffrn_radiation_wavelength 0.71073
_diffrn_reflns_av_R_equivalents 0.0406
_diffrn_reflns_av_unetI/netI 0.0512
_diffrn_reflns_Laue_measured_fraction_full 0.994
_diffrn_reflns_Laue_measured_fraction_max 0.995
_diffrn_reflns_limit_h_max 17
_diffrn_reflns_limit_h_min -17
_diffrn_reflns_limit_k_max 18
_diffrn_reflns_limit_k_min -18
_diffrn_reflns_limit_l_max 18
_diffrn_reflns_limit_l_min -18
_diffrn_reflns_number 18248
_diffrn_reflns_point_group_measured_fraction_full 0.994
_diffrn_reflns_point_group_measured_fraction_max 0.995
_diffrn_reflns_theta_full 25.242
_diffrn_reflns_theta_max 27.484
_diffrn_reflns_theta_min 3.065
_diffrn_source sealed-tube
_exptl_absorpt_coefficient_mu 3.501
_exptl_absorpt_correction_T_max 0.8445
_exptl_absorpt_correction_T_min 0.7211
_exptl_absorpt_correction_type multi-scan
_exptl_absorpt_process_details 'Denzo-SMN (Otwinowski & Minor (1997)'
_exptl_crystal_colour orange
_exptl_crystal_density_diffrn 3.161
_exptl_crystal_description piece
_exptl_crystal_F_000 1892
_exptl_crystal_size_max 0.100
_exptl_crystal_size_mid 0.100
_exptl_crystal_size_min 0.050
_refine_diff_density_max 5.123
_refine_diff_density_min -1.907
_refine_diff_density_rms 0.362
_refine_ls_extinction_method none
_refine_ls_goodness_of_fit_ref 1.125
_refine_ls_hydrogen_treatment undef
_refine_ls_matrix_type full
_refine_ls_number_parameters 534
_refine_ls_number_reflns 9538
_refine_ls_number_restraints 0
_refine_ls_restrained_S_all 1.125
_refine_ls_R_factor_all 0.0920
_refine_ls_R_factor_gt 0.0689
_refine_ls_shift/su_max 0.001
_refine_ls_shift/su_mean 0.000
_refine_ls_structure_factor_coef Fsqd
_refine_ls_weighting_details 'w=1/[\s^2^(Fo^2^)+(0.1234P)^2^+5.6902P] where P=(Fo^2^+2Fc^2^)/3'
_refine_ls_weighting_scheme calc
_refine_ls_wR_factor_gt 0.1817
_refine_ls_wR_factor_ref 0.2044
_reflns_Friedel_coverage 0.000
_reflns_number_gt 7024
_reflns_number_total 9538
_reflns_threshold_expression 'I > 2\s(I)'
_cod_data_source_file ic502541b_si_003.cif
_cod_data_source_block n489h
_cod_depositor_comments 'Adding full bibliography for 4342097--4342101.cif.'
_cod_database_code 4342101
_shelx_space_group_comment
;
The symmetry employed for this shelxl refinement is uniquely defined
by the following loop, which should always be used as a source of
symmetry information in preference to the above space-group names.
They are only intended as comments.
;
_shelx_estimated_absorpt_t_min 0.721
_shelx_estimated_absorpt_t_max 0.844
_shelxl_version_number 2013-4

loop_
_space_group_symop_operation_xyz
'x, y, z'
'-x, -y, -z'

loop_
_atom_site_label
_atom_site_type_symbol
_atom_site_fract_x
_atom_site_fract_y
_atom_site_fract_z
_atom_site_U_iso_or_equiv
_atom_site_adp_type
_atom_site_occupancy
_atom_site_site_symmetry_order
_atom_site_calc_flag
_atom_site_refinement_flags_occupancy
_atom_site_disorder_assembly
_atom_site_disorder_group
Mo1 Mo -0.02056(6) 1.00684(7) 0.21787(6) 0.0231(2) Uani 0.8373 1 d P A 1
Mo2 Mo 0.20100(7) 1.00644(7) -0.00314(6) 0.0232(2) Uani 0.8333 1 d P A 1
Mo3 Mo 0.45500(6) 0.59022(6) 0.31097(6) 0.02243(19) Uani 0.8333 1 d P A 1
Mo4 Mo 0.21941(7) 0.59375(7) 0.55252(6) 0.0250(2) Uani 0.8333 1 d P A 1
Mo5 Mo 0.45900(6) 0.86301(7) 0.22887(7) 0.0248(2) Uani 0.8333 1 d P A 1
Mo6 Mo 0.44500(6) 0.78117(7) 0.04284(6) 0.0245(2) Uani 0.8373 1 d P A 1
Mo7 Mo 0.18633(7) 0.71342(7) 0.08156(6) 0.0245(2) Uani 0.8333 1 d P A 1
Mo8 Mo 0.20989(7) 1.07472(7) 0.19484(6) 0.0230(2) Uani 0.8333 1 d P A 1
Mo9 Mo -0.02756(6) 0.71120(7) 0.31127(6) 0.02264(19) Uani 0.8333 1 d P A 1
Mo10 Mo 0.20529(7) 0.51283(7) 0.34474(6) 0.0246(2) Uani 0.8333 1 d P A 1
Mo11 Mo -0.00530(6) 0.79785(8) 0.51215(6) 0.0262(2) Uani 0.8373 1 d P A 1
Mo12 Mo 0.23207(7) 0.86033(7) 0.47953(6) 0.0250(2) Uani 0.8333 1 d P A 1
V1 V -0.02056(6) 1.00684(7) 0.21787(6) 0.0231(2) Uani 0.1627 1 d P A 2
V2 V 0.20100(7) 1.00644(7) -0.00314(6) 0.0232(2) Uani 0.1667 1 d P A 2
V3 V 0.45500(6) 0.59022(6) 0.31097(6) 0.02243(19) Uani 0.1667 1 d P A 2
V4 V 0.21941(7) 0.59375(7) 0.55252(6) 0.0250(2) Uani 0.1667 1 d P A 2
V5 V 0.45900(6) 0.86301(7) 0.22887(7) 0.0248(2) Uani 0.1667 1 d P A 2
V6 V 0.44500(6) 0.78117(7) 0.04284(6) 0.0245(2) Uani 0.1627 1 d P A 2
V7 V 0.18633(7) 0.71342(7) 0.08156(6) 0.0245(2) Uani 0.1667 1 d P A 2
V8 V 0.20989(7) 1.07472(7) 0.19484(6) 0.0230(2) Uani 0.1667 1 d P A 2
V9 V -0.02756(6) 0.71120(7) 0.31127(6) 0.02264(19) Uani 0.1667 1 d P A 2
V10 V 0.20529(7) 0.51283(7) 0.34474(6) 0.0246(2) Uani 0.1667 1 d P A 2
V11 V -0.00530(6) 0.79785(8) 0.51215(6) 0.0262(2) Uani 0.1627 1 d P A 2
V12 V 0.23207(7) 0.86033(7) 0.47953(6) 0.0250(2) Uani 0.1667 1 d P A 2
P1 P 0.21234(14) 0.79320(14) 0.27266(13) 0.0121(4) Uani 1 1 d . . .
O1 O 0.1792(4) 0.7717(4) 0.3974(4) 0.0171(11) Uani 1 1 d . . .
O2 O 0.1644(4) 0.7168(4) 0.2588(4) 0.0169(11) Uani 1 1 d . . .
O3 O 0.1686(4) 0.9170(5) 0.2025(4) 0.0186(11) Uani 1 1 d . . .
O4 O 0.3370(4) 0.7680(4) 0.2310(4) 0.0179(11) Uani 1 1 d . . .
O5 O -0.0274(5) 0.9361(5) 0.3816(5) 0.0259(13) Uani 1 1 d . . .
O6 O -0.0411(4) 0.8725(5) 0.2421(4) 0.0250(12) Uani 1 1 d . . .
O7 O 0.0444(5) 1.0499(5) 0.0612(4) 0.0264(13) Uani 1 1 d . . .
O8 O 0.0577(5) 1.1069(5) 0.2105(5) 0.0258(12) Uani 1 1 d . . .
O9 O -0.1452(5) 1.0876(5) 0.2183(5) 0.0306(14) Uani 1 1 d . . .
O10 O 0.1554(5) 0.8710(5) 0.0247(4) 0.0225(12) Uani 1 1 d . . .
O11 O 0.3382(4) 0.9158(5) -0.0024(4) 0.0235(12) Uani 1 1 d . . .
O12 O 0.2281(4) 1.1017(5) 0.0359(4) 0.0234(12) Uani 1 1 d . . .
O13 O 0.2081(5) 1.0816(5) -0.1398(5) 0.0298(14) Uani 1 1 d . . .
O14 O 0.3606(5) 0.5892(5) 0.4496(4) 0.0247(12) Uani 1 1 d . . .
O15 O 0.5009(4) 0.6399(5) 0.1457(5) 0.0243(12) Uani 1 1 d . . .
O16 O 0.3467(5) 0.5313(5) 0.3046(5) 0.0254(12) Uani 1 1 d . . .
O17 O 0.5498(5) 0.4746(5) 0.3471(5) 0.0306(14) Uani 1 1 d . . .
O18 O 0.5233(5) 0.7015(5) 0.2876(4) 0.0248(12) Uani 1 1 d . . .
O19 O 0.1828(4) 0.5364(5) 0.4780(4) 0.0233(12) Uani 1 1 d . . .
O20 O 0.2544(5) 0.7085(5) 0.5721(4) 0.0265(13) Uani 1 1 d . . .
O21 O 0.2380(5) 0.4830(5) 0.6724(4) 0.0288(13) Uani 1 1 d . . .
O22 O 0.0704(5) 0.6564(5) 0.6030(4) 0.0256(12) Uani 1 1 d . . .
O23 O 0.3585(5) 0.9923(5) 0.1713(4) 0.0247(12) Uani 1 1 d . . .
O24 O 0.5599(5) 0.9129(5) 0.2204(5) 0.0316(14) Uani 1 1 d . . .
O25 O 0.5091(4) 0.8516(5) 0.0834(4) 0.0235(12) Uani 1 1 d . . .
O26 O 0.0312(5) 0.7146(5) 0.1650(5) 0.0262(13) Uani 1 1 d . . .
O27 O 0.3313(5) 0.7126(5) 0.0564(4) 0.0254(12) Uani 1 1 d . . .
O28 O 0.2051(5) 0.5560(5) 0.1965(5) 0.0274(13) Uani 1 1 d . . .
O29 O 0.1847(5) 0.6901(5) -0.0239(5) 0.0325(14) Uani 1 1 d . . .
O30 O 0.1995(5) 0.9926(5) 0.3459(4) 0.0234(12) Uani 1 1 d . . .
O31 O 0.2293(5) 1.1992(5) 0.1667(5) 0.0294(13) Uani 1 1 d . . .
O32 O -0.0294(5) 0.7280(5) 0.4393(4) 0.0256(13) Uani 1 1 d . . .
O33 O -0.1556(5) 0.6997(5) 0.3401(5) 0.0271(13) Uani 1 1 d . . .
O34 O 0.0431(5) 0.5595(5) 0.3734(5) 0.0265(13) Uani 1 1 d . . .
O35 O -0.1259(5) 0.8069(5) 0.6068(5) 0.0297(14) Uani 1 1 d . . .
O36 O 0.2586(5) 0.9155(6) 0.5476(5) 0.0325(14) Uani 1 1 d . . .
O37 O 0.5309(5) 0.7856(6) -0.0815(5) 0.0309(14) Uani 1 1 d . . .
O38 O 0.3710(5) 0.8416(5) 0.3741(5) 0.0249(12) Uani 1 1 d . . .
O39 O 0.0763(5) 0.8684(5) 0.5407(5) 0.0294(14) Uani 1 1 d . . .
O40 O 0.2186(5) 0.3749(5) 0.3968(5) 0.0304(14) Uani 1 1 d . . .
O41 O 0.3760(6) 0.3237(6) 0.5535(6) 0.0407(16) Uiso 1 1 d . . .
O42 O 0.2617(6) 1.3130(6) -0.1077(6) 0.0428(17) Uiso 1 1 d . . .
O43 O -0.0396(7) 1.3207(7) 0.1514(7) 0.058(2) Uiso 1 1 d . . .
O44 O -0.3655(8) 0.8543(8) 0.6727(8) 0.069(2) Uiso 1 1 d . . .
O45 O -0.0587(10) 0.5514(10) 0.8227(10) 0.091(3) Uiso 1 1 d . . .
O46 O 0.7340(10) 0.3828(11) 0.1967(10) 0.099(4) Uiso 1 1 d . . .
O47 O 0.4394(10) 0.4505(10) 0.1005(10) 0.092(3) Uiso 1 1 d . . .
O48 O 0.0533(11) 1.3666(11) -0.0792(11) 0.103(4) Uiso 1 1 d . . .
O49 O 0.4251(11) 0.7091(11) -0.2275(11) 0.106(4) Uiso 1 1 d . . .
O50 O 0.3801(10) 0.9216(10) -0.2536(10) 0.094(3) Uiso 1 1 d . . .
O51 O 0.2714(11) 1.4269(11) 0.0298(11) 0.108(4) Uiso 1 1 d . . .
O52 O 0.5219(12) 0.7837(13) 0.5610(13) 0.129(5) Uiso 1 1 d . . .
O53 O 0.4905(17) 0.9668(18) 0.4471(17) 0.190(8) Uiso 1 1 d . . .
O54 O -0.2901(19) 0.905(2) 0.4258(19) 0.210(9) Uiso 1 1 d . . .

loop_
_atom_site_aniso_label
_atom_site_aniso_U_11
_atom_site_aniso_U_22
_atom_site_aniso_U_33
_atom_site_aniso_U_23
_atom_site_aniso_U_13
_atom_site_aniso_U_12
Mo1 0.0175(4) 0.0198(4) 0.0263(4) -0.0053(3) -0.0058(3) -0.0033(3)
Mo2 0.0265(4) 0.0232(4) 0.0160(3) -0.0026(3) -0.0076(3) -0.0066(3)
Mo3 0.0191(4) 0.0185(4) 0.0245(4) -0.0040(3) -0.0075(3) -0.0030(3)
Mo4 0.0337(5) 0.0194(4) 0.0160(3) -0.0013(3) -0.0090(3) -0.0047(3)
Mo5 0.0199(4) 0.0244(4) 0.0306(4) -0.0096(3) -0.0055(3) -0.0089(3)
Mo6 0.0190(4) 0.0323(5) 0.0156(3) -0.0071(3) -0.0020(3) -0.0047(3)
Mo7 0.0301(4) 0.0285(4) 0.0172(3) -0.0087(3) -0.0031(3) -0.0127(4)
Mo8 0.0280(4) 0.0192(4) 0.0215(4) -0.0048(3) -0.0072(3) -0.0087(3)
Mo9 0.0180(4) 0.0253(4) 0.0257(4) -0.0104(3) -0.0036(3) -0.0079(3)
Mo10 0.0257(4) 0.0183(4) 0.0266(4) -0.0032(3) -0.0082(3) -0.0082(3)
Mo11 0.0190(4) 0.0383(5) 0.0221(4) -0.0165(4) -0.0004(3) -0.0055(3)
Mo12 0.0326(4) 0.0271(4) 0.0197(4) -0.0074(3) -0.0066(3) -0.0145(4)
V1 0.0175(4) 0.0198(4) 0.0263(4) -0.0053(3) -0.0058(3) -0.0033(3)
V2 0.0265(4) 0.0232(4) 0.0160(3) -0.0026(3) -0.0076(3) -0.0066(3)
V3 0.0191(4) 0.0185(4) 0.0245(4) -0.0040(3) -0.0075(3) -0.0030(3)
V4 0.0337(5) 0.0194(4) 0.0160(3) -0.0013(3) -0.0090(3) -0.0047(3)
V5 0.0199(4) 0.0244(4) 0.0306(4) -0.0096(3) -0.0055(3) -0.0089(3)
V6 0.0190(4) 0.0323(5) 0.0156(3) -0.0071(3) -0.0020(3) -0.0047(3)
V7 0.0301(4) 0.0285(4) 0.0172(3) -0.0087(3) -0.0031(3) -0.0127(4)
V8 0.0280(4) 0.0192(4) 0.0215(4) -0.0048(3) -0.0072(3) -0.0087(3)
V9 0.0180(4) 0.0253(4) 0.0257(4) -0.0104(3) -0.0036(3) -0.0079(3)
V10 0.0257(4) 0.0183(4) 0.0266(4) -0.0032(3) -0.0082(3) -0.0082(3)
V11 0.0190(4) 0.0383(5) 0.0221(4) -0.0165(4) -0.0004(3) -0.0055(3)
V12 0.0326(4) 0.0271(4) 0.0197(4) -0.0074(3) -0.0066(3) -0.0145(4)
P1 0.0113(9) 0.0117(9) 0.0101(8) -0.0023(7) -0.0016(7) -0.0034(7)
O1 0.015(3) 0.020(3) 0.014(2) -0.005(2) -0.0016(19) -0.006(2)
O2 0.016(3) 0.020(3) 0.014(2) -0.004(2) -0.0033(19) -0.007(2)
O3 0.015(3) 0.023(3) 0.017(2) -0.008(2) 0.001(2) -0.009(2)
O4 0.018(3) 0.018(3) 0.016(2) -0.003(2) -0.005(2) -0.004(2)
O5 0.022(3) 0.022(3) 0.024(3) -0.004(2) -0.004(2) -0.004(2)
O6 0.021(3) 0.028(3) 0.018(3) -0.001(2) -0.006(2) -0.008(2)
O7 0.020(3) 0.028(3) 0.021(3) -0.006(2) 0.001(2) -0.005(2)
O8 0.030(3) 0.017(3) 0.027(3) -0.003(2) -0.013(2) -0.004(2)
O9 0.028(3) 0.027(3) 0.023(3) -0.006(3) -0.006(2) 0.002(3)
O10 0.025(3) 0.025(3) 0.019(2) -0.004(2) -0.004(2) -0.015(2)
O11 0.022(3) 0.025(3) 0.020(3) -0.007(2) -0.002(2) -0.008(2)
O12 0.023(3) 0.018(3) 0.024(3) -0.001(2) -0.009(2) -0.006(2)
O13 0.023(3) 0.031(3) 0.022(3) 0.003(2) -0.010(2) -0.006(3)
O14 0.026(3) 0.021(3) 0.020(3) -0.001(2) -0.010(2) -0.004(2)
O15 0.018(3) 0.027(3) 0.026(3) -0.010(2) -0.006(2) -0.004(2)
O16 0.025(3) 0.019(3) 0.032(3) -0.011(2) -0.007(2) -0.004(2)
O17 0.029(3) 0.021(3) 0.032(3) -0.003(3) -0.013(3) 0.001(3)
O18 0.026(3) 0.022(3) 0.022(3) -0.006(2) -0.006(2) -0.005(2)
O19 0.023(3) 0.017(3) 0.021(3) 0.001(2) -0.006(2) -0.007(2)
O20 0.028(3) 0.027(3) 0.019(3) -0.004(2) -0.008(2) -0.005(3)
O21 0.040(4) 0.027(3) 0.016(3) -0.004(2) -0.007(2) -0.010(3)
O22 0.030(3) 0.024(3) 0.017(2) -0.004(2) -0.006(2) -0.007(3)
O23 0.023(3) 0.026(3) 0.023(3) -0.008(2) -0.006(2) -0.004(2)
O24 0.026(3) 0.034(4) 0.032(3) -0.007(3) -0.004(2) -0.016(3)
O25 0.021(3) 0.024(3) 0.023(3) -0.006(2) -0.002(2) -0.013(2)
O26 0.025(3) 0.031(3) 0.023(3) -0.010(2) -0.003(2) -0.012(3)
O27 0.026(3) 0.028(3) 0.023(3) -0.010(2) -0.001(2) -0.012(3)
O28 0.026(3) 0.030(3) 0.030(3) -0.012(3) -0.008(2) -0.008(3)
O29 0.043(4) 0.036(4) 0.022(3) -0.011(3) -0.008(3) -0.015(3)
O30 0.026(3) 0.025(3) 0.021(3) -0.010(2) -0.004(2) -0.008(2)
O31 0.035(3) 0.021(3) 0.027(3) -0.006(2) -0.006(3) -0.008(3)
O32 0.026(3) 0.028(3) 0.018(3) -0.001(2) -0.004(2) -0.013(3)
O33 0.028(3) 0.027(3) 0.025(3) -0.005(2) -0.009(2) -0.010(3)
O34 0.022(3) 0.025(3) 0.028(3) -0.006(2) -0.003(2) -0.012(3)
O35 0.028(3) 0.034(4) 0.024(3) -0.011(3) -0.003(2) -0.007(3)
O36 0.037(4) 0.038(4) 0.023(3) -0.012(3) -0.003(3) -0.014(3)
O37 0.023(3) 0.040(4) 0.025(3) -0.013(3) -0.001(2) -0.007(3)
O38 0.030(3) 0.018(3) 0.029(3) -0.006(2) -0.012(2) -0.009(2)
O39 0.031(3) 0.037(4) 0.025(3) -0.015(3) -0.006(2) -0.011(3)
O40 0.030(3) 0.021(3) 0.035(3) -0.005(3) -0.006(3) -0.013(3)

loop_
_atom_type_symbol
_atom_type_description
_atom_type_scat_dispersion_real
_atom_type_scat_dispersion_imag
_atom_type_scat_source
Mo Mo -1.6832 0.6857 'International Tables Vol C Tables 4.2.6.8 and 6.1.1.4'
P P 0.1023 0.0942 'International Tables Vol C Tables 4.2.6.8 and 6.1.1.4'
O O 0.0106 0.0060 'International Tables Vol C Tables 4.2.6.8 and 6.1.1.4'
V V 0.3005 0.5294 'International Tables Vol C Tables 4.2.6.8 and 6.1.1.4'
H H 0.0000 0.0000 'International Tables Vol C Tables 4.2.6.8 and 6.1.1.4'

loop_
_geom_angle_atom_site_label_1
_geom_angle_atom_site_label_2
_geom_angle_atom_site_label_3
_geom_angle
O9 Mo1 O6 103.7(3)
O9 Mo1 O7 101.4(3)
O6 Mo1 O7 94.6(3)
O9 Mo1 O8 100.0(3)
O6 Mo1 O8 155.4(2)
O7 Mo1 O8 87.1(3)
O9 Mo1 O5 100.7(3)
O6 Mo1 O5 85.3(2)
O7 Mo1 O5 157.3(2)
O8 Mo1 O5 83.8(2)
O9 Mo1 O3 171.3(3)
O6 Mo1 O3 84.5(2)
O7 Mo1 O3 74.8(2)
O8 Mo1 O3 72.2(2)
O5 Mo1 O3 82.6(2)
O13 Mo2 O12 102.2(3)
O13 Mo2 O11 103.3(3)
O12 Mo2 O11 94.7(3)
O13 Mo2 O7 100.0(3)
O12 Mo2 O7 88.5(3)
O11 Mo2 O7 155.2(2)
O13 Mo2 O10 101.3(3)
O12 Mo2 O10 156.0(2)
O11 Mo2 O10 84.4(2)
O7 Mo2 O10 82.9(2)
O13 Mo2 O3 171.7(3)
O12 Mo2 O3 73.9(2)
O11 Mo2 O3 84.5(2)
O7 Mo2 O3 72.8(2)
O10 Mo2 O3 82.1(2)
O17 Mo3 O14 104.3(3)
O17 Mo3 O18 102.2(3)
O14 Mo3 O18 93.1(2)
O17 Mo3 O16 100.5(3)
O14 Mo3 O16 86.1(2)
O18 Mo3 O16 156.7(2)
O17 Mo3 O15 99.5(3)
O14 Mo3 O15 155.6(2)
O18 Mo3 O15 86.9(2)
O16 Mo3 O15 84.4(2)
O17 Mo3 O4 171.4(2)
O14 Mo3 O4 83.9(2)
O18 Mo3 O4 74.1(2)
O16 Mo3 O4 82.6(2)
O15 Mo3 O4 72.7(2)
O21 Mo4 O19 103.5(3)
O21 Mo4 O14 103.4(3)
O19 Mo4 O14 86.3(2)
O21 Mo4 O22 100.3(3)
O19 Mo4 O22 91.9(2)
O14 Mo4 O22 156.0(2)
O21 Mo4 O20 100.1(3)
O19 Mo4 O20 156.3(2)
O14 Mo4 O20 86.6(2)
O22 Mo4 O20 85.6(3)
O21 Mo4 O1 170.6(2)
O19 Mo4 O1 83.9(2)
O14 Mo4 O1 82.5(2)
O22 Mo4 O1 73.5(2)
O20 Mo4 O1 72.7(2)
O24 Mo5 O38 102.5(3)
O24 Mo5 O23 103.1(3)
O38 Mo5 O23 88.8(2)
O24 Mo5 O25 101.0(3)
O38 Mo5 O25 156.2(2)
O23 Mo5 O25 89.5(2)
O24 Mo5 O18 99.2(3)
O38 Mo5 O18 88.9(2)
O23 Mo5 O18 157.5(2)
O25 Mo5 O18 83.7(2)
O24 Mo5 O4 170.3(3)
O38 Mo5 O4 83.5(2)
O23 Mo5 O4 84.3(2)
O25 Mo5 O4 72.65(19)
O18 Mo5 O4 73.2(2)
O37 Mo6 O25 102.2(3)
O37 Mo6 O15 102.0(3)
O25 Mo6 O15 90.4(3)
O37 Mo6 O11 102.4(3)
O25 Mo6 O11 89.7(2)
O15 Mo6 O11 155.0(2)
O37 Mo6 O27 101.5(3)
O25 Mo6 O27 156.0(2)
O15 Mo6 O27 87.7(2)
O11 Mo6 O27 82.3(2)
O37 Mo6 O4 174.0(2)
O25 Mo6 O4 73.7(2)
O15 Mo6 O4 73.9(2)
O11 Mo6 O4 82.2(2)
O27 Mo6 O4 82.8(2)
O29 Mo7 O27 104.2(3)
O29 Mo7 O10 103.2(3)
O27 Mo7 O10 90.2(3)
O29 Mo7 O26 98.7(3)
O27 Mo7 O26 156.8(2)
O10 Mo7 O26 88.2(2)
O29 Mo7 O28 98.7(3)
O27 Mo7 O28 89.6(2)
O10 Mo7 O28 157.4(2)
O26 Mo7 O28 83.2(2)
O29 Mo7 O2 167.6(2)
O27 Mo7 O2 84.5(2)
O10 Mo7 O2 85.3(2)
O26 Mo7 O2 72.3(2)
O28 Mo7 O2 72.1(2)
O31 Mo8 O30 105.3(3)
O31 Mo8 O8 100.5(3)
O30 Mo8 O8 95.0(2)
O31 Mo8 O23 101.8(3)
O30 Mo8 O23 86.2(2)
O8 Mo8 O23 156.5(3)
O31 Mo8 O12 97.6(3)
O30 Mo8 O12 156.4(2)
O8 Mo8 O12 86.2(2)
O23 Mo8 O12 83.7(2)
O31 Mo8 O3 168.6(2)
O30 Mo8 O3 85.1(2)
O8 Mo8 O3 73.7(2)
O23 Mo8 O3 83.0(2)
O12 Mo8 O3 72.6(2)
O33 Mo9 O26 102.0(3)
O33 Mo9 O34 102.4(3)
O26 Mo9 O34 90.3(3)
O33 Mo9 O32 102.2(3)
O26 Mo9 O32 155.2(2)
O34 Mo9 O32 89.8(3)
O33 Mo9 O6 101.0(3)
O26 Mo9 O6 88.1(2)
O34 Mo9 O6 156.4(2)
O32 Mo9 O6 82.1(2)
O33 Mo9 O2 174.3(3)
O26 Mo9 O2 73.4(2)
O34 Mo9 O2 74.7(2)
O32 Mo9 O2 82.8(2)
O6 Mo9 O2 82.2(2)
O40 Mo10 O16 102.8(3)
O40 Mo10 O28 101.4(3)
O16 Mo10 O28 93.6(3)
O40 Mo10 O19 102.6(3)
O16 Mo10 O19 86.9(2)
O28 Mo10 O19 155.3(3)
O40 Mo10 O34 100.7(3)
O16 Mo10 O34 156.2(2)
O28 Mo10 O34 85.5(2)
O19 Mo10 O34 84.3(2)
O40 Mo10 O2 171.7(2)
O16 Mo10 O2 84.1(2)
O28 Mo10 O2 73.4(2)
O19 Mo10 O2 82.1(2)
O34 Mo10 O2 72.8(2)
O35 Mo11 O32 102.0(3)
O35 Mo11 O22 100.0(3)
O32 Mo11 O22 89.9(3)
O35 Mo11 O5 101.7(3)
O32 Mo11 O5 86.6(3)
O22 Mo11 O5 158.2(2)
O35 Mo11 O39 101.7(3)
O32 Mo11 O39 156.3(2)
O22 Mo11 O39 87.0(3)
O5 Mo11 O39 87.6(3)
O35 Mo11 O1 172.2(2)
O32 Mo11 O1 82.5(2)
O22 Mo11 O1 73.5(2)
O5 Mo11 O1 84.8(2)
O39 Mo11 O1 74.1(2)
O36 Mo12 O20 102.7(3)
O36 Mo12 O38 102.3(3)
O20 Mo12 O38 90.8(2)
O36 Mo12 O39 101.5(3)
O20 Mo12 O39 89.9(3)
O38 Mo12 O39 155.4(2)
O36 Mo12 O30 101.8(3)
O20 Mo12 O30 155.4(2)
O38 Mo12 O30 82.5(2)
O39 Mo12 O30 86.8(2)
O36 Mo12 O1 174.2(2)
O20 Mo12 O1 74.2(2)
O38 Mo12 O1 82.8(2)
O39 Mo12 O1 73.8(2)
O30 Mo12 O1 81.5(2)
O1 P1 O4 109.7(3)
O1 P1 O2 109.4(3)
O4 P1 O2 109.1(3)
O1 P1 O3 109.2(3)
O4 P1 O3 109.5(3)
O2 P1 O3 109.9(3)
P1 O1 Mo11 126.0(3)
P1 O1 Mo4 125.9(3)
Mo11 O1 Mo4 88.87(16)
P1 O1 Mo12 126.6(3)
Mo11 O1 Mo12 88.95(17)
Mo4 O1 Mo12 88.32(16)
P1 O2 Mo7 125.1(3)
P1 O2 Mo9 126.1(3)
Mo7 O2 Mo9 89.71(17)
P1 O2 Mo10 125.6(3)
Mo7 O2 Mo10 89.45(18)
Mo9 O2 Mo10 89.41(16)
P1 O3 Mo8 125.4(3)
P1 O3 Mo1 126.2(3)
Mo8 O3 Mo1 90.19(19)
P1 O3 Mo2 125.5(3)
Mo8 O3 Mo2 89.20(17)
Mo1 O3 Mo2 88.82(18)
P1 O4 Mo5 124.8(3)
P1 O4 Mo6 127.3(3)
Mo5 O4 Mo6 88.93(16)
P1 O4 Mo3 125.6(3)
Mo5 O4 Mo3 89.43(17)
Mo6 O4 Mo3 88.89(18)
Mo11 O5 Mo1 146.2(3)
Mo1 O6 Mo9 156.2(3)
Mo1 O7 Mo2 123.5(3)
Mo8 O8 Mo1 123.8(3)
Mo7 O10 Mo2 146.0(3)
Mo2 O11 Mo6 157.8(3)
Mo2 O12 Mo8 124.2(3)
Mo3 O14 Mo4 152.3(3)
Mo6 O15 Mo3 124.0(3)
Mo10 O16 Mo3 151.0(3)
Mo3 O18 Mo5 123.2(3)
Mo4 O19 Mo10 151.0(3)
Mo12 O20 Mo4 124.6(3)
Mo4 O22 Mo11 124.2(3)
Mo5 O23 Mo8 147.5(3)
Mo6 O25 Mo5 124.7(3)
Mo9 O26 Mo7 124.6(3)
Mo7 O27 Mo6 150.4(4)
Mo10 O28 Mo7 124.8(3)
Mo8 O30 Mo12 155.2(3)
Mo11 O32 Mo9 154.9(3)
Mo9 O34 Mo10 122.7(3)
Mo5 O38 Mo12 152.4(3)
Mo12 O39 Mo11 122.8(3)

loop_
_geom_bond_atom_site_label_1
_geom_bond_atom_site_label_2
_geom_bond_distance
Mo1 O9 1.678(6)
Mo1 O6 1.835(6)
Mo1 O7 1.886(5)
Mo1 O8 1.960(6)
Mo1 O5 1.983(5)
Mo1 O3 2.410(5)
Mo2 O13 1.655(5)
Mo2 O12 1.840(6)
Mo2 O11 1.855(6)
Mo2 O7 1.966(6)
Mo2 O10 1.997(5)
Mo2 O3 2.439(5)
Mo3 O17 1.672(6)
Mo3 O14 1.872(6)
Mo3 O18 1.899(6)
Mo3 O16 1.947(6)
Mo3 O15 1.965(5)
Mo3 O4 2.433(5)
Mo4 O21 1.672(6)
Mo4 O19 1.855(6)
Mo4 O14 1.907(6)
Mo4 O22 1.908(6)
Mo4 O20 1.974(6)
Mo4 O1 2.429(5)
Mo5 O24 1.669(6)
Mo5 O38 1.859(6)
Mo5 O23 1.871(6)
Mo5 O25 1.958(6)
Mo5 O18 1.981(6)
Mo5 O4 2.419(5)
Mo6 O37 1.672(6)
Mo6 O25 1.876(6)
Mo6 O15 1.891(6)
Mo6 O11 1.926(6)
Mo6 O27 1.972(6)
Mo6 O4 2.430(5)
Mo7 O29 1.668(6)
Mo7 O27 1.846(6)
Mo7 O10 1.890(6)
Mo7 O26 1.971(6)
Mo7 O28 1.992(6)
Mo7 O2 2.407(5)
Mo8 O31 1.675(6)
Mo8 O30 1.823(5)
Mo8 O8 1.895(6)
Mo8 O23 1.939(6)
Mo8 O12 1.996(6)
Mo8 O3 2.392(5)
Mo9 O33 1.661(6)
Mo9 O26 1.878(6)
Mo9 O34 1.902(6)
Mo9 O32 1.907(6)
Mo9 O6 1.943(6)
Mo9 O2 2.424(5)
Mo10 O40 1.665(6)
Mo10 O16 1.842(6)
Mo10 O28 1.857(6)
Mo10 O19 1.945(6)
Mo10 O34 1.998(6)
Mo10 O2 2.442(5)
Mo11 O35 1.676(6)
Mo11 O32 1.879(6)
Mo11 O22 1.932(6)
Mo11 O5 1.933(5)
Mo11 O39 1.946(6)
Mo11 O1 2.417(5)
Mo12 O36 1.669(6)
Mo12 O20 1.858(6)
Mo12 O38 1.926(6)
Mo12 O39 1.931(6)
Mo12 O30 1.951(6)
Mo12 O1 2.441(5)
P1 O1 1.526(5)
P1 O4 1.532(5)
P1 O2 1.534(5)
P1 O3 1.547(6)
